data_4517409
loop_
_publ_author_name
'Chen, Wei'
'Liu, Haiyu'
'Fan, Ruiqing'
'Wang, Ping'
'Sun, Tiancheng'
'Yang, Yulin'

_publ_section_title
;
 Formation and Encapsulation of Lead Halide Perovskites in Lanthanide
 Metal-Organic Frameworks for Tunable Emission.
;
_journal_name_full 'ACS applied materials &amp; interfaces'
_journal_paper_doi 10.1021/acsami.9b23617
_journal_year 2020
_chemical_formula_moiety 'C30 H24 N O11 Sm'
_chemical_formula_sum 'C30 H24 N O11 Sm'
_chemical_formula_weight 724.85
_space_group_crystal_system triclinic
_space_group_IT_number 2
_space_group_name_Hall '-P 1'
_space_group_name_H-M_alt 'P -1'
_atom_sites_solution_hydrogens mixed
_atom_sites_solution_primary direct
_audit_creation_date 2019-05-29
_audit_creation_method
;
Olex2 1.2
(compiled 2018.05.29 svn.r3508 for OlexSys, GUI svn.r5506)
;
_cell_angle_alpha 66.001(2)
_cell_angle_beta 72.607(2)
_cell_angle_gamma 88.790(2)
_cell_formula_units_Z 2
_cell_length_a 10.9384(8)
_cell_length_b 11.4632(8)
_cell_length_c 12.4861(9)
_cell_measurement_reflns_used 9053
_cell_measurement_temperature 293(2)
_cell_measurement_theta_max 30.57
_cell_measurement_theta_min 2.58
_cell_volume 1355.79(17)
_computing_cell_refinement 'SAINT V8.38A (?, 2016)'
_computing_data_reduction 'SAINT V8.38A (?, 2016)'
_computing_molecular_graphics 'Olex2 (Dolomanov et al., 2009)'
_computing_publication_material 'Olex2 (Dolomanov et al., 2009)'
_computing_structure_refinement 'XL (Sheldrick, 2008)'
_computing_structure_solution 'XS (Sheldrick, 2008)'
_diffrn_ambient_temperature 293.0
_diffrn_measured_fraction_theta_full 0.973
_diffrn_measured_fraction_theta_max 0.982
_diffrn_measurement_device_type 'CCD area detector'
_diffrn_measurement_method 'phi and omega scans'
_diffrn_radiation_monochromator graphite
_diffrn_radiation_type MoK\a
_diffrn_radiation_wavelength 0.71073
_diffrn_reflns_av_R_equivalents 0.0535
_diffrn_reflns_av_unetI/netI 0.0578
_diffrn_reflns_Laue_measured_fraction_full 0.973
_diffrn_reflns_Laue_measured_fraction_max 0.982
_diffrn_reflns_limit_h_max 15
_diffrn_reflns_limit_h_min -15
_diffrn_reflns_limit_k_max 16
_diffrn_reflns_limit_k_min -16
_diffrn_reflns_limit_l_max 17
_diffrn_reflns_limit_l_min -17
_diffrn_reflns_number 22302
_diffrn_reflns_point_group_measured_fraction_full 0.973
_diffrn_reflns_point_group_measured_fraction_max 0.982
_diffrn_reflns_theta_full 25.242
_diffrn_reflns_theta_max 30.574
_diffrn_reflns_theta_min 2.584
_exptl_absorpt_coefficient_mu 2.233
_exptl_absorpt_correction_T_max 0.7461
_exptl_absorpt_correction_T_min 0.3991
_exptl_absorpt_correction_type multi-scan
_exptl_absorpt_process_details
;
SADABS-2016/2 (Bruker,2016/2) was used for absorption correction.
wR2(int) was 0.1430 before and 0.0744 after correction.
The Ratio of minimum to maximum transmission is 0.5349.
The \l/2 correction factor is Not present.
;
_exptl_crystal_colour yellow
_exptl_crystal_colour_primary yellow
_exptl_crystal_density_diffrn 1.776
_exptl_crystal_description block
_exptl_crystal_F_000 722
_exptl_crystal_size_max 0.3
_exptl_crystal_size_mid 0.26
_exptl_crystal_size_min 0.24
_refine_diff_density_max 3.399
_refine_diff_density_min -3.868
_refine_diff_density_rms 0.213
_refine_ls_extinction_method none
_refine_ls_goodness_of_fit_ref 1.122
_refine_ls_hydrogen_treatment constr
_refine_ls_matrix_type full
_refine_ls_number_parameters 401
_refine_ls_number_reflns 8170
_refine_ls_number_restraints 0
_refine_ls_restrained_S_all 1.122
_refine_ls_R_factor_all 0.0390
_refine_ls_R_factor_gt 0.0364
_refine_ls_shift/su_max 0.003
_refine_ls_shift/su_mean 0.000
_refine_ls_structure_factor_coef Fsqd
_refine_ls_weighting_details 'w=1/[\s^2^(Fo^2^)+(0.0567P)^2^+0.3293P] where P=(Fo^2^+2Fc^2^)/3'
_refine_ls_weighting_scheme calc
_refine_ls_wR_factor_gt 0.0934
_refine_ls_wR_factor_ref 0.1001
_reflns_Friedel_coverage 0.000
_reflns_number_gt 7696
_reflns_number_total 8170
_reflns_threshold_expression 'I > 2\s(I)'
_cod_data_source_file am9b23617_si_002.cif
_cod_data_source_block Smtpob
_cod_database_code 4517409
_shelx_shelxl_version_number 2018/3
_shelx_space_group_comment
;
The symmetry employed for this shelxl refinement is uniquely defined
by the following loop, which should always be used as a source of
symmetry information in preference to the above space-group names.
They are only intended as comments.
;
_shelx_estimated_absorpt_t_max 0.616
_shelx_estimated_absorpt_t_min 0.554
_olex2_refinement_description
;
1. Fixed Uiso
 At 1.2 times of:
  All C(H) groups
 At 1.5 times of:
  All C(H,H,H) groups, All O(H,H) groups
2. Others
 Fixed Sof: O11A(0.5) H11A(0.5) H11B(0.5) O11B(0.5) H11C(0.5) H11D(0.5)
3.a Rotating group:
 O11A(H11A,H11B), O11B(H11C,H11D)
3.b Aromatic/amide H refined with riding coordinates:
 C2(H2), C4(H4), C6(H6), C9(H9), C10(H10), C11(H11), C12(H12), C16(H16),
 C17(H17), C18(H18), C19(H19), C23(H23), C24(H24), C25(H25), C26(H26), C28(H28)
3.c Idealised Me refined as rotating group:
 C29(H29A,H29B,H29C), C30(H30A,H30B,H30C)
;
_olex2_submission_special_instructions 'No special instructions were received'

loop_
_space_group_symop_operation_xyz
'x, y, z'
'-x, -y, -z'

loop_
_atom_site_label
_atom_site_type_symbol
_atom_site_fract_x
_atom_site_fract_y
_atom_site_fract_z
_atom_site_U_iso_or_equiv
_atom_site_adp_type
_atom_site_occupancy
_atom_site_site_symmetry_order
_atom_site_calc_flag
_atom_site_refinement_flags_posn
_atom_site_refinement_flags_adp
_atom_site_refinement_flags_occupancy
_atom_site_disorder_assembly
_atom_site_disorder_group
Sm1 Sm 0.31902(2) 0.45316(2) 0.52049(2) 0.01094(6) Uani 1 1 d . . . . .
O1 O 0.51691(19) 0.6499(2) 0.02212(18) 0.0202(4) Uani 1 1 d . . . . .
O2 O 0.55134(19) 0.9409(2) 0.20215(19) 0.0177(4) Uani 1 1 d . . . . .
O3 O 0.15664(18) 0.8567(2) 0.1442(2) 0.0227(4) Uani 1 1 d . . . . .
O4 O 0.54496(17) 0.53180(18) 0.36491(16) 0.0150(3) Uani 1 1 d . . . . .
O5 O 0.39620(18) 0.4807(2) 0.30112(18) 0.0203(4) Uani 1 1 d . . . . .
O6 O 0.35423(18) 0.67475(19) 0.48128(19) 0.0193(4) Uani 1 1 d . . . . .
O7 O 0.56346(17) 0.72651(18) 0.44598(18) 0.0184(4) Uani 1 1 d . . . . .
O8 O -0.1652(2) 0.6155(2) 0.2893(2) 0.0281(5) Uani 1 1 d . . . . .
O9 O 0.0383(2) 0.5934(3) 0.2816(2) 0.0328(5) Uani 1 1 d . . . . .
O10 O 0.1772(2) 0.2986(2) 0.5134(2) 0.0271(4) Uani 1 1 d . . . . .
O11A O 0.1307(4) 0.5494(4) 0.4783(4) 0.0205(7) Uani 0.5 1 d . . P A 1
H11A H 0.134251 0.565506 0.403187 0.031 Uiso 0.5 1 d GR . P A 1
H11B H 0.130775 0.624512 0.479201 0.031 Uiso 0.5 1 d GR . P A 1
O11B O 0.1812(4) 0.5997(5) 0.4119(5) 0.0240(8) Uani 0.5 1 d . . P A 2
H11C H 0.217402 0.682114 0.373200 0.036 Uiso 0.5 1 d GR . P A 2
H11D H 0.106552 0.603964 0.465229 0.036 Uiso 0.5 1 d GR . P A 2
N1 N 0.0252(2) 0.2383(3) 0.4511(2) 0.0224(5) Uani 1 1 d . . . . .
C1 C 0.4671(2) 0.7326(3) 0.0748(2) 0.0156(4) Uani 1 1 d . . . . .
C2 C 0.5387(2) 0.7955(3) 0.1150(2) 0.0156(4) Uani 1 1 d . . . . .
H2 H 0.624165 0.782461 0.109203 0.019 Uiso 1 1 calc R . . . .
C3 C 0.4773(2) 0.8788(2) 0.1643(2) 0.0148(4) Uani 1 1 d . . . . .
C4 C 0.3504(2) 0.9011(3) 0.1715(2) 0.0159(4) Uani 1 1 d . . . . .
H4 H 0.310850 0.957175 0.204238 0.019 Uiso 1 1 calc R . . . .
C5 C 0.2843(2) 0.8371(3) 0.1282(2) 0.0164(4) Uani 1 1 d . . . . .
C6 C 0.3406(2) 0.7524(3) 0.0801(2) 0.0170(4) Uani 1 1 d . . . . .
H6 H 0.294750 0.709916 0.052071 0.020 Uiso 1 1 calc R . . . .
C7 C 0.6131(2) 0.5776(3) 0.0529(2) 0.0156(4) Uani 1 1 d . . . . .
C8 C 0.6157(2) 0.5114(2) 0.1741(2) 0.0146(4) Uani 1 1 d . . . . .
C9 C 0.7154(3) 0.4364(3) 0.1940(3) 0.0200(5) Uani 1 1 d . . . . .
H9 H 0.719088 0.393429 0.274010 0.024 Uiso 1 1 calc R . . . .
C10 C 0.8094(3) 0.4244(3) 0.0973(3) 0.0235(6) Uani 1 1 d . . . . .
H10 H 0.874692 0.373086 0.112357 0.028 Uiso 1 1 calc R . . . .
C11 C 0.8049(3) 0.4900(3) -0.0227(3) 0.0235(6) Uani 1 1 d . . . . .
H11 H 0.866845 0.481763 -0.088150 0.028 Uiso 1 1 calc R . . . .
C12 C 0.7080(3) 0.5678(3) -0.0449(3) 0.0211(5) Uani 1 1 d . . . . .
H12 H 0.706588 0.613378 -0.125398 0.025 Uiso 1 1 calc R . . . .
C13 C 0.5120(2) 0.5096(2) 0.2848(2) 0.0135(4) Uani 1 1 d . . . . .
C14 C 0.4828(2) 0.9830(3) 0.2915(2) 0.0167(4) Uani 1 1 d . . . . .
C15 C 0.4290(2) 0.8919(2) 0.4135(2) 0.0153(4) Uani 1 1 d . . . . .
C16 C 0.3578(3) 0.9331(3) 0.5014(3) 0.0190(5) Uani 1 1 d . . . . .
H16 H 0.319452 0.873356 0.582570 0.023 Uiso 1 1 calc R . . . .
C17 C 0.3432(3) 1.0624(3) 0.4697(3) 0.0225(5) Uani 1 1 d . . . . .
H17 H 0.295407 1.089198 0.529136 0.027 Uiso 1 1 calc R . . . .
C18 C 0.4008(3) 1.1516(3) 0.3480(3) 0.0253(6) Uani 1 1 d . . . . .
H18 H 0.392737 1.238543 0.326463 0.030 Uiso 1 1 calc R . . . .
C19 C 0.4701(3) 1.1115(3) 0.2586(3) 0.0226(5) Uani 1 1 d . . . . .
H19 H 0.507712 1.170983 0.177281 0.027 Uiso 1 1 calc R . . . .
C20 C 0.4517(2) 0.7535(2) 0.4492(2) 0.0154(4) Uani 1 1 d . . . . .
C21 C 0.1009(2) 0.8444(3) 0.0621(2) 0.0177(5) Uani 1 1 d . . . . .
C22 C -0.0048(2) 0.7524(3) 0.1078(2) 0.0162(4) Uani 1 1 d . . . . .
C23 C -0.0730(3) 0.7568(3) 0.0284(3) 0.0213(5) Uani 1 1 d . . . . .
H23 H -0.146043 0.698626 0.057907 0.026 Uiso 1 1 calc R . . . .
C24 C -0.0337(3) 0.8468(3) -0.0940(3) 0.0278(6) Uani 1 1 d . . . . .
H24 H -0.080073 0.848539 -0.146024 0.033 Uiso 1 1 calc R . . . .
C25 C 0.0752(3) 0.9341(3) -0.1386(3) 0.0290(7) Uani 1 1 d . . . . .
H25 H 0.103301 0.992700 -0.221229 0.035 Uiso 1 1 calc R . . . .
C26 C 0.1420(3) 0.9341(3) -0.0603(3) 0.0252(6) Uani 1 1 d . . . . .
H26 H 0.213807 0.993638 -0.089523 0.030 Uiso 1 1 calc R . . . .
C27 C -0.0453(3) 0.6474(3) 0.2367(2) 0.0200(5) Uani 1 1 d . . . . .
C28 C 0.1281(2) 0.3119(3) 0.4323(3) 0.0207(5) Uani 1 1 d . . . . .
H28 H 0.165596 0.377165 0.353755 0.025 Uiso 1 1 calc R . . . .
C29 C -0.0431(5) 0.1403(5) 0.5726(4) 0.0566(14) Uani 1 1 d . . . . .
H29A H -0.006052 0.061129 0.583886 0.085 Uiso 1 1 calc GR . . . .
H29B H -0.132310 0.127757 0.580210 0.085 Uiso 1 1 calc GR . . . .
H29C H -0.036203 0.166850 0.634470 0.085 Uiso 1 1 calc GR . . . .
C30 C -0.0343(4) 0.2652(4) 0.3557(3) 0.0382(8) Uani 1 1 d . . . . .
H30A H -0.117037 0.293662 0.379793 0.057 Uiso 1 1 calc GR . . . .
H30B H -0.044874 0.188544 0.344239 0.057 Uiso 1 1 calc GR . . . .
H30C H 0.019691 0.331161 0.279609 0.057 Uiso 1 1 calc GR . . . .

loop_
_atom_site_aniso_label
_atom_site_aniso_U_11
_atom_site_aniso_U_22
_atom_site_aniso_U_33
_atom_site_aniso_U_23
_atom_site_aniso_U_13
_atom_site_aniso_U_12
Sm1 0.00810(7) 0.01471(8) 0.01091(8) -0.00532(5) -0.00426(5) 0.00023(5)
O1 0.0236(9) 0.0293(11) 0.0188(9) -0.0160(8) -0.0140(7) 0.0105(8)
O2 0.0142(8) 0.0226(10) 0.0204(9) -0.0119(8) -0.0070(7) -0.0014(7)
O3 0.0103(8) 0.0391(12) 0.0264(10) -0.0198(9) -0.0077(7) 0.0023(7)
O4 0.0138(7) 0.0215(9) 0.0112(7) -0.0078(6) -0.0048(6) -0.0005(6)
O5 0.0126(8) 0.0337(11) 0.0158(8) -0.0107(8) -0.0054(6) -0.0024(7)
O6 0.0164(8) 0.0173(9) 0.0276(10) -0.0096(7) -0.0111(7) 0.0007(7)
O7 0.0153(8) 0.0168(9) 0.0254(9) -0.0088(7) -0.0100(7) 0.0038(6)
O8 0.0187(9) 0.0416(13) 0.0195(10) -0.0141(9) 0.0027(8) -0.0089(8)
O9 0.0269(11) 0.0424(14) 0.0215(10) -0.0049(9) -0.0095(9) 0.0098(9)
O10 0.0237(10) 0.0342(12) 0.0295(11) -0.0168(9) -0.0114(8) -0.0052(8)
O11A 0.0164(18) 0.023(2) 0.024(2) -0.0093(17) -0.0108(16) 0.0049(16)
O11B 0.0201(19) 0.025(2) 0.031(2) -0.0098(19) -0.0172(18) 0.0030(16)
N1 0.0187(10) 0.0300(13) 0.0224(11) -0.0133(10) -0.0085(9) -0.0014(9)
C1 0.0172(10) 0.0189(12) 0.0120(10) -0.0065(8) -0.0063(8) 0.0023(8)
C2 0.0126(10) 0.0225(12) 0.0133(10) -0.0073(9) -0.0067(8) 0.0032(8)
C3 0.0131(10) 0.0176(11) 0.0138(10) -0.0049(8) -0.0066(8) -0.0009(8)
C4 0.0124(10) 0.0204(12) 0.0171(11) -0.0087(9) -0.0064(8) 0.0019(8)
C5 0.0100(9) 0.0247(13) 0.0141(10) -0.0076(9) -0.0041(8) 0.0006(8)
C6 0.0154(10) 0.0226(12) 0.0165(11) -0.0101(9) -0.0072(8) 0.0002(8)
C7 0.0166(10) 0.0208(12) 0.0133(10) -0.0099(9) -0.0064(8) 0.0021(8)
C8 0.0131(10) 0.0192(11) 0.0128(10) -0.0083(9) -0.0036(8) 0.0006(8)
C9 0.0184(11) 0.0243(13) 0.0194(12) -0.0103(10) -0.0074(9) 0.0046(9)
C10 0.0194(12) 0.0290(15) 0.0276(14) -0.0166(12) -0.0085(11) 0.0098(10)
C11 0.0196(12) 0.0302(15) 0.0225(13) -0.0166(12) -0.0014(10) 0.0040(10)
C12 0.0231(11) 0.0276(14) 0.0146(10) -0.0119(10) -0.0042(9) 0.0036(10)
C13 0.0126(10) 0.0171(11) 0.0119(10) -0.0066(8) -0.0048(8) 0.0009(8)
C14 0.0152(10) 0.0204(12) 0.0199(11) -0.0103(9) -0.0105(9) 0.0034(8)
C15 0.0138(10) 0.0157(11) 0.0195(11) -0.0076(9) -0.0093(9) 0.0022(8)
C16 0.0179(11) 0.0224(13) 0.0207(12) -0.0111(10) -0.0083(9) 0.0019(9)
C17 0.0218(12) 0.0264(14) 0.0308(14) -0.0190(12) -0.0145(11) 0.0074(10)
C18 0.0315(14) 0.0189(13) 0.0332(15) -0.0126(11) -0.0189(12) 0.0068(10)
C19 0.0276(13) 0.0189(13) 0.0220(12) -0.0060(10) -0.0124(10) 0.0000(10)
C20 0.0167(10) 0.0159(11) 0.0143(10) -0.0065(8) -0.0056(8) 0.0010(8)
C21 0.0112(10) 0.0246(13) 0.0189(11) -0.0100(10) -0.0058(8) 0.0020(8)
C22 0.0105(9) 0.0228(12) 0.0155(11) -0.0074(9) -0.0050(8) 0.0018(8)
C23 0.0151(11) 0.0303(15) 0.0237(13) -0.0136(11) -0.0102(9) 0.0025(9)
C24 0.0280(14) 0.0394(17) 0.0232(13) -0.0143(12) -0.0165(11) 0.0088(12)
C25 0.0313(15) 0.0329(17) 0.0161(12) -0.0046(11) -0.0064(11) 0.0062(12)
C26 0.0174(12) 0.0272(15) 0.0237(13) -0.0058(11) -0.0030(10) -0.0024(10)
C27 0.0201(12) 0.0244(13) 0.0144(11) -0.0088(9) -0.0030(9) -0.0010(9)
C28 0.0148(11) 0.0246(13) 0.0263(13) -0.0143(11) -0.0065(9) 0.0021(9)
C29 0.059(3) 0.071(3) 0.0239(17) -0.0047(18) -0.0101(17) -0.040(2)
C30 0.0330(17) 0.050(2) 0.0339(17) -0.0124(15) -0.0197(14) -0.0066(15)

loop_
_atom_type_symbol
_atom_type_description
_atom_type_scat_dispersion_real
_atom_type_scat_dispersion_imag
_atom_type_scat_source
C C 0.0033 0.0016 'International Tables Vol C Tables 4.2.6.8 and 6.1.1.4'
H H 0.0000 0.0000 'International Tables Vol C Tables 4.2.6.8 and 6.1.1.4'
N N 0.0061 0.0033 'International Tables Vol C Tables 4.2.6.8 and 6.1.1.4'
O O 0.0106 0.0060 'International Tables Vol C Tables 4.2.6.8 and 6.1.1.4'
Sm Sm -0.1638 3.4418 'International Tables Vol C Tables 4.2.6.8 and 6.1.1.4'

loop_
_geom_angle_atom_site_label_1
_geom_angle_atom_site_label_2
_geom_angle_atom_site_label_3
_geom_angle
_geom_angle_site_symmetry_1
_geom_angle_site_symmetry_3
_geom_angle_publ_flag
O4 Sm1 Sm1 38.35(4) 2_666 2_666 ?
O4 Sm1 Sm1 35.81(4) . 2_666 ?
O4 Sm1 O4 74.15(6) 2_666 . ?
O4 Sm1 O5 125.21(6) 2_666 . ?
O4 Sm1 O10 141.22(7) 2_666 . ?
O4 Sm1 O11A 135.19(11) 2_666 . ?
O4 Sm1 O11B 134.77(11) 2_666 . ?
O4 Sm1 C13 26.17(6) . . ?
O4 Sm1 C13 99.68(6) 2_666 . ?
O5 Sm1 Sm1 87.12(4) . 2_666 ?
O5 Sm1 O4 51.57(6) . . ?
O5 Sm1 C13 25.58(6) . . ?
O6 Sm1 Sm1 69.35(4) . 2_666 ?
O6 Sm1 O4 71.99(6) . 2_666 ?
O6 Sm1 O4 75.21(6) . . ?
O6 Sm1 O5 97.83(7) . . ?
O6 Sm1 O10 143.45(7) . . ?
O6 Sm1 O11A 73.52(11) . . ?
O6 Sm1 O11B 64.07(11) . . ?
O6 Sm1 C13 88.36(7) . . ?
O7 Sm1 Sm1 68.43(5) 2_666 2_666 ?
O7 Sm1 O4 72.92(6) 2_666 . ?
O7 Sm1 O4 72.96(7) 2_666 2_666 ?
O7 Sm1 O5 83.55(7) 2_666 . ?
O7 Sm1 O6 137.62(6) 2_666 . ?
O7 Sm1 O10 78.09(7) 2_666 . ?
O7 Sm1 O11A 148.39(12) 2_666 . ?
O7 Sm1 O11B 151.00(12) 2_666 . ?
O7 Sm1 C13 74.83(7) 2_666 . ?
O8 Sm1 Sm1 120.25(6) 2_566 2_666 ?
O8 Sm1 O4 156.05(7) 2_566 . ?
O8 Sm1 O4 81.91(7) 2_566 2_666 ?
O8 Sm1 O5 151.86(7) 2_566 . ?
O8 Sm1 O6 98.12(8) 2_566 . ?
O8 Sm1 O7 99.77(8) 2_566 2_666 ?
O8 Sm1 O10 78.13(8) 2_566 . ?
O8 Sm1 O11A 75.55(13) 2_566 . ?
O8 Sm1 O11B 93.76(14) 2_566 . ?
O8 Sm1 C13 173.50(8) 2_566 . ?
O10 Sm1 Sm1 143.68(6) . 2_666 ?
O10 Sm1 O4 120.95(7) . . ?
O10 Sm1 O5 75.24(7) . . ?
O10 Sm1 O11B 79.79(12) . . ?
O10 Sm1 C13 97.00(7) . . ?
O11A Sm1 Sm1 141.17(11) . 2_666 ?
O11A Sm1 O4 122.61(12) . . ?
O11A Sm1 O5 87.00(12) . . ?
O11A Sm1 O10 70.34(12) . . ?
O11A Sm1 C13 107.05(12) . . ?
O11B Sm1 O4 103.39(13) . . ?
O11B Sm1 O5 72.80(13) . . ?
O11B Sm1 C13 89.57(13) . . ?
C13 Sm1 Sm1 61.54(5) . 2_666 ?
C7 O1 C1 122.0(2) . . ?
C3 O2 C14 115.7(2) . . ?
C5 O3 C21 118.1(2) . . ?
Sm1 O4 Sm1 105.84(6) 2_666 . ?
C13 O4 Sm1 158.03(16) . 2_666 ?
C13 O4 Sm1 91.89(14) . . ?
C13 O5 Sm1 94.81(15) . . ?
C20 O6 Sm1 135.56(17) . . ?
C20 O7 Sm1 139.74(17) . 2_666 ?
C27 O8 Sm1 141.6(2) . 2_566 ?
C28 O10 Sm1 128.7(2) . . ?
Sm1 O11A H11A 110.2 . . ?
Sm1 O11A H11B 110.1 . . ?
H11A O11A H11B 103.7 . . ?
Sm1 O11B H11C 111.9 . . ?
Sm1 O11B H11D 111.9 . . ?
H11C O11B H11D 102.2 . . ?
C28 N1 C29 121.2(3) . . ?
C28 N1 C30 121.1(3) . . ?
C30 N1 C29 117.1(3) . . ?
O1 C1 C2 123.3(2) . . ?
O1 C1 C6 114.3(2) . . ?
C6 C1 C2 122.3(2) . . ?
C1 C2 H2 121.2 . . ?
C1 C2 C3 117.5(2) . . ?
C3 C2 H2 121.2 . . ?
O2 C3 C2 116.2(2) . . ?
O2 C3 C4 121.9(2) . . ?
C4 C3 C2 121.9(2) . . ?
C3 C4 H4 121.0 . . ?
C3 C4 C5 118.1(2) . . ?
C5 C4 H4 121.0 . . ?
O3 C5 C4 115.6(2) . . ?
O3 C5 C6 122.1(2) . . ?
C6 C5 C4 122.1(2) . . ?
C1 C6 H6 120.9 . . ?
C5 C6 C1 118.1(2) . . ?
C5 C6 H6 120.9 . . ?
O1 C7 C8 124.0(2) . . ?
O1 C7 C12 115.6(2) . . ?
C12 C7 C8 120.4(2) . . ?
C7 C8 C13 123.4(2) . . ?
C9 C8 C7 118.5(2) . . ?
C9 C8 C13 117.9(2) . . ?
C8 C9 H9 119.3 . . ?
C10 C9 C8 121.5(3) . . ?
C10 C9 H9 119.3 . . ?
C9 C10 H10 120.4 . . ?
C9 C10 C11 119.3(3) . . ?
C11 C10 H10 120.4 . . ?
C10 C11 H11 119.9 . . ?
C12 C11 C10 120.1(2) . . ?
C12 C11 H11 119.9 . . ?
C7 C12 H12 119.9 . . ?
C11 C12 C7 120.1(3) . . ?
C11 C12 H12 119.9 . . ?
O4 C13 Sm1 61.94(12) . . ?
O4 C13 C8 118.4(2) . . ?
O5 C13 Sm1 59.60(13) . . ?
O5 C13 O4 120.9(2) . . ?
O5 C13 C8 120.6(2) . . ?
C8 C13 Sm1 168.66(18) . . ?
C15 C14 O2 118.5(2) . . ?
C19 C14 O2 120.1(2) . . ?
C19 C14 C15 121.4(2) . . ?
C14 C15 C20 120.6(2) . . ?
C16 C15 C14 118.5(2) . . ?
C16 C15 C20 120.9(2) . . ?
C15 C16 H16 119.6 . . ?
C17 C16 C15 120.8(3) . . ?
C17 C16 H16 119.6 . . ?
C16 C17 H17 120.3 . . ?
C16 C17 C18 119.4(3) . . ?
C18 C17 H17 120.3 . . ?
C17 C18 H18 119.8 . . ?
C19 C18 C17 120.3(3) . . ?
C19 C18 H18 119.8 . . ?
C14 C19 C18 119.5(3) . . ?
C14 C19 H19 120.3 . . ?
C18 C19 H19 120.3 . . ?
O6 C20 C15 116.4(2) . . ?
O7 C20 O6 126.2(2) . . ?
O7 C20 C15 117.4(2) . . ?
O3 C21 C22 119.1(2) . . ?
C26 C21 O3 118.9(2) . . ?
C26 C21 C22 121.5(2) . . ?
C21 C22 C27 122.9(2) . . ?
C23 C22 C21 118.0(2) . . ?
C23 C22 C27 119.1(2) . . ?
C22 C23 H23 119.5 . . ?
C24 C23 C22 121.0(3) . . ?
C24 C23 H23 119.5 . . ?
C23 C24 H24 120.1 . . ?
C23 C24 C25 119.8(3) . . ?
C25 C24 H24 120.1 . . ?
C24 C25 H25 119.9 . . ?
C26 C25 C24 120.1(3) . . ?
C26 C25 H25 119.9 . . ?
C21 C26 H26 120.3 . . ?
C25 C26 C21 119.4(3) . . ?
C25 C26 H26 120.3 . . ?
O8 C27 C22 116.1(3) . . ?
O9 C27 O8 124.4(3) . . ?
O9 C27 C22 119.3(2) . . ?
O10 C28 N1 123.6(3) . . ?
O10 C28 H28 118.2 . . ?
N1 C28 H28 118.2 . . ?
N1 C29 H29A 109.5 . . ?
N1 C29 H29B 109.5 . . ?
N1 C29 H29C 109.5 . . ?
H29A C29 H29B 109.5 . . ?
H29A C29 H29C 109.5 . . ?
H29B C29 H29C 109.5 . . ?
N1 C30 H30A 109.5 . . ?
N1 C30 H30B 109.5 . . ?
N1 C30 H30C 109.5 . . ?
H30A C30 H30B 109.5 . . ?
H30A C30 H30C 109.5 . . ?
H30B C30 H30C 109.5 . . ?

loop_
_geom_bond_atom_site_label_1
_geom_bond_atom_site_label_2
_geom_bond_distance
_geom_bond_site_symmetry_2
_geom_bond_publ_flag
Sm1 Sm1 3.9512(3) 2_666 ?
Sm1 O4 2.5483(17) . ?
Sm1 O4 2.4031(17) 2_666 ?
Sm1 O5 2.4982(19) . ?
Sm1 O6 2.3994(19) . ?
Sm1 O7 2.3618(19) 2_666 ?
Sm1 O8 2.288(2) 2_566 ?
Sm1 O10 2.425(2) . ?
Sm1 O11A 2.411(4) . ?
Sm1 O11B 2.489(4) . ?
Sm1 C13 2.886(2) . ?
O1 C1 1.378(3) . ?
O1 C7 1.374(3) . ?
O2 C3 1.383(3) . ?
O2 C14 1.400(3) . ?
O3 C5 1.378(3) . ?
O3 C21 1.391(3) . ?
O4 C13 1.274(3) . ?
O5 C13 1.251(3) . ?
O6 C20 1.266(3) . ?
O7 C20 1.248(3) . ?
O8 C27 1.263(3) . ?
O9 C27 1.239(4) . ?
O10 C28 1.238(3) . ?
O11A H11A 0.8675 . ?
O11A H11B 0.8662 . ?
O11B H11C 0.9018 . ?
O11B H11D 0.9016 . ?
N1 C28 1.325(3) . ?
N1 C29 1.447(4) . ?
N1 C30 1.447(4) . ?
C1 C2 1.392(3) . ?
C1 C6 1.384(3) . ?
C2 H2 0.9300 . ?
C2 C3 1.395(4) . ?
C3 C4 1.389(3) . ?
C4 H4 0.9300 . ?
C4 C5 1.390(3) . ?
C5 C6 1.382(4) . ?
C6 H6 0.9300 . ?
C7 C8 1.399(3) . ?
C7 C12 1.390(3) . ?
C8 C9 1.393(4) . ?
C8 C13 1.496(3) . ?
C9 H9 0.9300 . ?
C9 C10 1.386(4) . ?
C10 H10 0.9300 . ?
C10 C11 1.393(5) . ?
C11 H11 0.9300 . ?
C11 C12 1.389(4) . ?
C12 H12 0.9300 . ?
C14 C15 1.398(4) . ?
C14 C19 1.375(4) . ?
C15 C16 1.389(4) . ?
C15 C20 1.500(4) . ?
C16 H16 0.9300 . ?
C16 C17 1.389(4) . ?
C17 H17 0.9300 . ?
C17 C18 1.394(4) . ?
C18 H18 0.9300 . ?
C18 C19 1.389(4) . ?
C19 H19 0.9300 . ?
C21 C22 1.394(3) . ?
C21 C26 1.388(4) . ?
C22 C23 1.393(3) . ?
C22 C27 1.502(4) . ?
C23 H23 0.9300 . ?
C23 C24 1.389(4) . ?
C24 H24 0.9300 . ?
C24 C25 1.390(5) . ?
C25 H25 0.9300 . ?
C25 C26 1.384(5) . ?
C26 H26 0.9300 . ?
C28 H28 0.9300 . ?
C29 H29A 0.9600 . ?
C29 H29B 0.9600 . ?
C29 H29C 0.9600 . ?
C30 H30A 0.9600 . ?
C30 H30B 0.9600 . ?
C30 H30C 0.9600 . ?

loop_
_geom_torsion_atom_site_label_1
_geom_torsion_atom_site_label_2
_geom_torsion_atom_site_label_3
_geom_torsion_atom_site_label_4
_geom_torsion
_geom_torsion_site_symmetry_1
_geom_torsion_site_symmetry_2
_geom_torsion_site_symmetry_3
_geom_torsion_site_symmetry_4
_geom_torsion_publ_flag
Sm1 O4 C13 Sm1 144.3(5) 2_666 . . . ?
Sm1 O4 C13 O5 153.7(3) 2_666 . . . ?
Sm1 O4 C13 O5 9.4(3) . . . . ?
Sm1 O4 C13 C8 -22.8(6) 2_666 . . . ?
Sm1 O4 C13 C8 -167.1(2) . . . . ?
Sm1 O5 C13 O4 -9.6(3) . . . . ?
Sm1 O5 C13 C8 166.8(2) . . . . ?
Sm1 O6 C20 O7 -11.6(4) . . . . ?
Sm1 O6 C20 C15 169.33(17) . . . . ?
Sm1 O7 C20 O6 2.9(5) 2_666 . . . ?
Sm1 O7 C20 C15 -177.97(18) 2_666 . . . ?
Sm1 O8 C27 O9 38.9(5) 2_566 . . . ?
Sm1 O8 C27 C22 -145.3(3) 2_566 . . . ?
Sm1 O10 C28 N1 -159.8(2) . . . . ?
O1 C1 C2 C3 178.6(2) . . . . ?
O1 C1 C6 C5 -178.1(2) . . . . ?
O1 C7 C8 C9 177.0(2) . . . . ?
O1 C7 C8 C13 1.3(4) . . . . ?
O1 C7 C12 C11 -175.7(3) . . . . ?
O2 C3 C4 C5 178.3(2) . . . . ?
O2 C14 C15 C16 -178.2(2) . . . . ?
O2 C14 C15 C20 3.9(3) . . . . ?
O2 C14 C19 C18 179.4(2) . . . . ?
O3 C5 C6 C1 -175.8(2) . . . . ?
O3 C21 C22 C23 168.8(2) . . . . ?
O3 C21 C22 C27 -13.1(4) . . . . ?
O3 C21 C26 C25 -170.8(3) . . . . ?
C1 O1 C7 C8 43.7(4) . . . . ?
C1 O1 C7 C12 -139.5(3) . . . . ?
C1 C2 C3 O2 -179.3(2) . . . . ?
C1 C2 C3 C4 -1.2(4) . . . . ?
C2 C1 C6 C5 -0.6(4) . . . . ?
C2 C3 C4 C5 0.3(4) . . . . ?
C3 O2 C14 C15 74.8(3) . . . . ?
C3 O2 C14 C19 -105.6(3) . . . . ?
C3 C4 C5 O3 176.3(2) . . . . ?
C3 C4 C5 C6 0.6(4) . . . . ?
C4 C5 C6 C1 -0.5(4) . . . . ?
C5 O3 C21 C22 119.9(3) . . . . ?
C5 O3 C21 C26 -67.8(4) . . . . ?
C6 C1 C2 C3 1.4(4) . . . . ?
C7 O1 C1 C2 30.3(4) . . . . ?
C7 O1 C1 C6 -152.2(2) . . . . ?
C7 C8 C9 C10 -1.3(4) . . . . ?
C7 C8 C13 Sm1 139.2(7) . . . . ?
C7 C8 C13 O4 -132.1(3) . . . . ?
C7 C8 C13 O5 51.4(4) . . . . ?
C8 C7 C12 C11 1.2(4) . . . . ?
C8 C9 C10 C11 0.8(5) . . . . ?
C9 C8 C13 Sm1 -36.5(10) . . . . ?
C9 C8 C13 O4 52.1(3) . . . . ?
C9 C8 C13 O5 -124.4(3) . . . . ?
C9 C10 C11 C12 0.8(5) . . . . ?
C10 C11 C12 C7 -1.8(5) . . . . ?
C12 C7 C8 C9 0.3(4) . . . . ?
C12 C7 C8 C13 -175.4(2) . . . . ?
C13 C8 C9 C10 174.6(3) . . . . ?
C14 O2 C3 C2 -156.4(2) . . . . ?
C14 O2 C3 C4 25.5(3) . . . . ?
C14 C15 C16 C17 -1.7(4) . . . . ?
C14 C15 C20 O6 -112.8(3) . . . . ?
C14 C15 C20 O7 68.0(3) . . . . ?
C15 C14 C19 C18 -1.1(4) . . . . ?
C15 C16 C17 C18 0.0(4) . . . . ?
C16 C15 C20 O6 69.3(3) . . . . ?
C16 C15 C20 O7 -109.9(3) . . . . ?
C16 C17 C18 C19 1.2(4) . . . . ?
C17 C18 C19 C14 -0.7(4) . . . . ?
C19 C14 C15 C16 2.3(4) . . . . ?
C19 C14 C15 C20 -175.7(2) . . . . ?
C20 C15 C16 C17 176.2(2) . . . . ?
C21 O3 C5 C4 153.1(2) . . . . ?
C21 O3 C5 C6 -31.2(4) . . . . ?
C21 C22 C23 C24 2.7(4) . . . . ?
C21 C22 C27 O8 144.2(3) . . . . ?
C21 C22 C27 O9 -39.7(4) . . . . ?
C22 C21 C26 C25 1.3(5) . . . . ?
C22 C23 C24 C25 -0.1(5) . . . . ?
C23 C22 C27 O8 -37.7(4) . . . . ?
C23 C22 C27 O9 138.4(3) . . . . ?
C23 C24 C25 C26 -2.0(5) . . . . ?
C24 C25 C26 C21 1.4(5) . . . . ?
C26 C21 C22 C23 -3.3(4) . . . . ?
C26 C21 C22 C27 174.8(3) . . . . ?
C27 C22 C23 C24 -175.5(3) . . . . ?
C29 N1 C28 O10 4.0(5) . . . . ?
C30 N1 C28 O10 174.8(3) . . . . ?
